data_1516758
loop_
_publ_author_name
'Weatherhead-Kloster, Robin A'
'Corey, E. J.'

_publ_section_title
;
 Theory-guided discovery of unique chemical transformations of
 cyclopropenes.
;
_journal_issue 1
_journal_name_full 'Organic letters'
_journal_page_first 171
_journal_page_last 174
_journal_paper_doi 10.1021/ol052752+
_journal_volume 8
_journal_year 2006
_chemical_formula_sum 'C35 H34 O3 S'
_chemical_formula_weight 534.68
_chemical_name_systematic
; 
 ? 
;
_space_group_IT_number 4
_symmetry_space_group_name_Hall 'P 2yb'
_symmetry_space_group_name_H-M 'P 1 21 1'
_atom_sites_solution_hydrogens geom
_atom_sites_solution_primary direct
_atom_sites_solution_secondary difmap
_audit_creation_method SHELXL-97
_cell_angle_alpha 90.00
_cell_angle_beta 95.126(4)
_cell_angle_gamma 90.00
_cell_formula_units_Z 2
_cell_length_a 10.4287(19)
_cell_length_b 9.2211(17)
_cell_length_c 15.589(3)
_cell_measurement_temperature 193(2)
_cell_volume 1493.1(5)
_computing_structure_refinement 'SHELXL-97 (Sheldrick, 1997)'
_computing_structure_solution 'SHELXS-97 (Sheldrick, 1990)'
_diffrn_ambient_temperature 193(2)
_diffrn_measured_fraction_theta_full 0.995
_diffrn_measured_fraction_theta_max 0.995
_diffrn_radiation_monochromator graphite
_diffrn_radiation_source 'fine-focus sealed tube'
_diffrn_radiation_type MoK\a
_diffrn_radiation_wavelength 0.71073
_diffrn_reflns_av_R_equivalents 0.0744
_diffrn_reflns_av_sigmaI/netI 0.0626
_diffrn_reflns_limit_h_max 13
_diffrn_reflns_limit_h_min -8
_diffrn_reflns_limit_k_max 12
_diffrn_reflns_limit_k_min -12
_diffrn_reflns_limit_l_max 20
_diffrn_reflns_limit_l_min -20
_diffrn_reflns_number 10847
_diffrn_reflns_theta_full 28.30
_diffrn_reflns_theta_max 28.30
_diffrn_reflns_theta_min 1.31
_exptl_absorpt_coefficient_mu 0.141
_exptl_crystal_density_diffrn 1.189
_exptl_crystal_density_method 'not measured'
_exptl_crystal_F_000 568
_refine_diff_density_max 0.301
_refine_diff_density_min -0.273
_refine_diff_density_rms 0.080
_refine_ls_abs_structure_details 'Flack H D (1983), Acta Cryst. A39, 876-881'
_refine_ls_abs_structure_Flack -0.03(6)
_refine_ls_extinction_method none
_refine_ls_goodness_of_fit_ref 0.992
_refine_ls_hydrogen_treatment mixed
_refine_ls_matrix_type full
_refine_ls_number_parameters 488
_refine_ls_number_reflns 7094
_refine_ls_number_restraints 1
_refine_ls_restrained_S_all 0.992
_refine_ls_R_factor_all 0.0499
_refine_ls_R_factor_gt 0.0446
_refine_ls_shift/su_max 0.092
_refine_ls_shift/su_mean 0.003
_refine_ls_structure_factor_coef Fsqd
_refine_ls_weighting_details 'calc w=1/[\s^2^(Fo^2^)+(0.0689P)^2^+0.0000P] where P=(Fo^2^+2Fc^2^)/3'
_refine_ls_weighting_scheme calc
_refine_ls_wR_factor_gt 0.1090
_refine_ls_wR_factor_ref 0.1117
_reflns_number_gt 6377
_reflns_number_total 7094
_reflns_threshold_expression >2sigma(I)
_cod_data_source_file ol052752%2Bsi20051114_021706.cif
_cod_data_source_block rak31
_cod_database_code 1516758

loop_
_symmetry_equiv_pos_as_xyz
'x, y, z'
'-x, y+1/2, -z'

loop_
_atom_site_label
_atom_site_type_symbol
_atom_site_fract_x
_atom_site_fract_y
_atom_site_fract_z
_atom_site_U_iso_or_equiv
_atom_site_adp_type
_atom_site_occupancy
_atom_site_symmetry_multiplicity
_atom_site_calc_flag
S1 S 0.64883(4) 0.45519(5) 0.65725(3) 0.03448(11) Uani 1 1 d
O1 O 0.98000(11) 0.73587(13) 0.69226(8) 0.0284(3) Uani 1 1 d
C23 C 0.78265(16) 0.57049(19) 0.67609(11) 0.0281(3) Uani 1 1 d
C24 C 0.75897(17) 0.5772(2) 0.84697(12) 0.0301(3) Uani 1 1 d
C29 C 0.62345(17) 0.4559(2) 0.54430(12) 0.0357(4) Uani 1 1 d
C20 C 0.76059(16) 0.72685(18) 0.69952(11) 0.0267(3) Uani 1 1 d
C1 C 1.06673(16) 0.5693(2) 0.80093(11) 0.0307(3) Uani 1 1 d
C22 C 0.96229(16) 0.67863(18) 0.77724(11) 0.0269(3) Uani 1 1 d
O3 O 0.68886(15) 0.31233(17) 0.68500(10) 0.0489(4) Uani 1 1 d
C13 C 0.86946(15) 0.83306(18) 0.68335(11) 0.0279(3) Uani 1 1 d
C26 C 0.6035(2) 0.6355(2) 0.95833(13) 0.0382(4) Uani 1 1 d
C19 C 0.95390(16) 0.82024(19) 0.82681(12) 0.0294(3) Uani 1 1 d
O2 O 0.53944(13) 0.51936(19) 0.69248(11) 0.0480(4) Uani 1 1 d
C21 C 0.82055(15) 0.62418(18) 0.76648(11) 0.0260(3) Uani 1 1 d
C25 C 0.66300(19) 0.6855(2) 0.87784(13) 0.0349(4) Uani 1 1 d
C34 C 0.6985(2) 0.3685(3) 0.49704(16) 0.0497(5) Uani 1 1 d
C15 C 0.8577(2) 1.0538(2) 0.79325(14) 0.0376(4) Uani 1 1 d
C2 C 1.1932(2) 0.6181(3) 0.81356(16) 0.0441(5) Uani 1 1 d
C14 C 0.89294(17) 0.91754(18) 0.76797(12) 0.0305(4) Uani 1 1 d
C18 C 0.9817(2) 0.8566(2) 0.91246(13) 0.0380(4) Uani 1 1 d
C12 C 0.86483(18) 0.9094(2) 0.59809(12) 0.0336(4) Uani 1 1 d
C11 C 0.7766(2) 0.8679(3) 0.53109(14) 0.0446(5) Uani 1 1 d
C6 C 1.0417(2) 0.4225(2) 0.79993(16) 0.0433(5) Uani 1 1 d
C16 C 0.8868(2) 1.0919(2) 0.87967(15) 0.0451(5) Uani 1 1 d
C17 C 0.9478(2) 0.9959(3) 0.93784(15) 0.0468(5) Uani 1 1 d
C9 C 0.9537(2) 1.0158(3) 0.58417(16) 0.0456(5) Uani 1 1 d
C10 C 0.7794(2) 0.9301(3) 0.44997(15) 0.0547(6) Uani 1 1 d
C27 C 0.5061(3) 0.7446(3) 0.98696(17) 0.0499(5) Uani 1 1 d
C8 C 0.9560(3) 1.0775(3) 0.50314(18) 0.0566(6) Uani 1 1 d
C3 C 1.2935(2) 0.5179(3) 0.8240(2) 0.0601(7) Uani 1 1 d
C7 C 0.8693(3) 1.0346(3) 0.43651(16) 0.0551(6) Uani 1 1 d
C30 C 0.5323(2) 0.5479(3) 0.50376(16) 0.0472(5) Uani 1 1 d
C5 C 1.1417(3) 0.3229(3) 0.8119(2) 0.0606(7) Uani 1 1 d
C32 C 0.5917(3) 0.4670(3) 0.36621(15) 0.0570(6) Uani 1 1 d
C31 C 0.5179(3) 0.5523(3) 0.41452(18) 0.0592(7) Uani 1 1 d
C33 C 0.6830(3) 0.3754(3) 0.40824(18) 0.0605(6) Uani 1 1 d
C4 C 1.2677(3) 0.3724(3) 0.8231(2) 0.0641(8) Uani 1 1 d
C28 C 0.4302(4) 0.6869(4) 1.0582(2) 0.0705(9) Uani 1 1 d
C35 C 0.5745(5) 0.4726(7) 0.2689(2) 0.0916(12) Uani 1 1 d
H39 H 0.567(9) 0.384(11) 0.249(6) 0.25(4) Uiso 1 1 d
H6 H 0.562(2) 0.547(3) 0.9492(16) 0.042(6) Uiso 1 1 d
H8 H 0.450(2) 0.773(3) 0.9363(18) 0.046(7) Uiso 1 1 d
H4 H 0.823(2) 0.554(3) 0.8930(17) 0.042(6) Uiso 1 1 d
H2 H 0.866(2) 1.187(3) 0.8990(16) 0.041(6) Uiso 1 1 d
H7 H 0.672(3) 0.608(3) 1.0020(19) 0.050(7) Uiso 1 1 d
H3 H 1.377(3) 0.562(3) 0.8381(19) 0.057(7) Uiso 1 1 d
H9 H 0.550(3) 0.829(3) 1.009(2) 0.060(8) Uiso 1 1 d
H5 H 0.697(2) 0.784(3) 0.8894(14) 0.036(6) Uiso 1 1 d
H24 H 1.015(2) 0.781(3) 0.9562(16) 0.040(6) Uiso 1 1 d
H20 H 0.724(2) 0.483(3) 0.8384(15) 0.042(6) Uiso 1 1 d
H26 H 0.814(2) 1.117(2) 0.7528(16) 0.036(6) Uiso 1 1 d
H25 H 0.956(2) 1.029(3) 0.9977(18) 0.051(7) Uiso 1 1 d
H21 H 0.600(2) 0.706(3) 0.8359(18) 0.046(7) Uiso 1 1 d
H29 H 1.208(2) 0.720(3) 0.8123(17) 0.044(6) Uiso 1 1 d
H27 H 1.329(3) 0.299(4) 0.825(2) 0.080(10) Uiso 1 1 d
H13 H 1.013(3) 1.049(3) 0.634(2) 0.066(8) Uiso 1 1 d
H19 H 0.674(2) 0.765(3) 0.7006(15) 0.041(6) Uiso 1 1 d
H23 H 0.369(4) 0.755(5) 1.077(3) 0.092(11) Uiso 1 1 d
H18 H 0.848(2) 0.540(2) 0.6386(14) 0.029(5) Uiso 1 1 d
H15 H 0.714(3) 0.892(3) 0.399(2) 0.059(8) Uiso 1 1 d
H28 H 0.953(2) 0.388(3) 0.7920(16) 0.044(6) Uiso 1 1 d
H16 H 0.717(3) 0.794(3) 0.5402(18) 0.056(7) Uiso 1 1 d
H14 H 1.014(3) 1.156(4) 0.493(2) 0.068(9) Uiso 1 1 d
H17 H 0.760(3) 0.300(3) 0.526(2) 0.063(8) Uiso 1 1 d
H31 H 0.647(5) 0.519(5) 0.248(3) 0.104(14) Uiso 1 1 d
H35 H 0.485(2) 0.607(3) 0.5381(17) 0.045(7) Uiso 1 1 d
H30 H 1.119(3) 0.215(4) 0.809(2) 0.081(10) Uiso 1 1 d
H36 H 0.872(3) 1.077(4) 0.378(2) 0.084(10) Uiso 1 1 d
H37 H 0.490(6) 0.645(7) 1.109(4) 0.16(2) Uiso 1 1 d
H33 H 0.726(4) 0.304(5) 0.371(2) 0.096(12) Uiso 1 1 d
H34 H 0.453(3) 0.611(4) 0.387(2) 0.082(10) Uiso 1 1 d
H32 H 0.512(6) 0.560(7) 0.249(4) 0.15(2) Uiso 1 1 d
H38 H 0.384(4) 0.619(5) 1.048(3) 0.096(13) Uiso 1 1 d

loop_
_atom_site_aniso_label
_atom_site_aniso_U_11
_atom_site_aniso_U_22
_atom_site_aniso_U_33
_atom_site_aniso_U_23
_atom_site_aniso_U_13
_atom_site_aniso_U_12
S1 0.0308(2) 0.0356(2) 0.0360(2) 0.00293(19) -0.00310(15) -0.00532(18)
O1 0.0246(5) 0.0320(6) 0.0288(6) 0.0043(5) 0.0039(4) 0.0020(5)
C23 0.0234(7) 0.0299(8) 0.0309(8) 0.0012(7) 0.0015(6) -0.0005(6)
C24 0.0305(8) 0.0303(9) 0.0300(8) 0.0065(7) 0.0051(7) 0.0007(7)
C29 0.0354(8) 0.0326(8) 0.0368(9) 0.0016(8) -0.0084(6) -0.0038(8)
C20 0.0238(7) 0.0304(8) 0.0261(8) 0.0043(6) 0.0030(6) 0.0026(6)
C1 0.0274(8) 0.0365(9) 0.0280(8) -0.0005(7) 0.0004(6) 0.0042(7)
C22 0.0262(8) 0.0283(8) 0.0262(8) 0.0031(6) 0.0022(6) 0.0003(6)
O3 0.0574(9) 0.0382(8) 0.0478(9) 0.0089(7) -0.0143(7) -0.0099(7)
C13 0.0268(8) 0.0286(8) 0.0287(8) 0.0038(6) 0.0051(6) 0.0013(6)
C26 0.0393(10) 0.0423(11) 0.0344(10) 0.0021(8) 0.0117(8) -0.0026(8)
C19 0.0282(8) 0.0275(8) 0.0324(9) 0.0012(7) 0.0025(6) -0.0015(6)
O2 0.0310(7) 0.0631(10) 0.0501(9) -0.0028(8) 0.0050(6) -0.0081(6)
C21 0.0251(7) 0.0271(8) 0.0259(8) 0.0013(6) 0.0031(6) 0.0012(6)
C25 0.0352(9) 0.0349(9) 0.0359(10) 0.0056(8) 0.0108(8) 0.0013(7)
C34 0.0570(13) 0.0457(12) 0.0443(12) -0.0011(10) -0.0059(10) 0.0098(10)
C15 0.0416(10) 0.0292(9) 0.0424(10) 0.0047(8) 0.0058(8) 0.0012(8)
C2 0.0317(10) 0.0455(12) 0.0535(13) -0.0045(10) -0.0044(8) 0.0010(8)
C14 0.0308(8) 0.0304(9) 0.0306(8) 0.0026(7) 0.0054(6) -0.0026(6)
C18 0.0427(10) 0.0369(10) 0.0334(10) -0.0015(8) -0.0017(8) -0.0036(8)
C12 0.0346(9) 0.0356(9) 0.0317(9) 0.0089(7) 0.0086(7) 0.0073(7)
C11 0.0455(11) 0.0533(12) 0.0350(10) 0.0133(9) 0.0033(8) -0.0002(9)
C6 0.0338(10) 0.0365(11) 0.0590(13) 0.0059(9) 0.0011(9) 0.0062(8)
C16 0.0556(12) 0.0300(10) 0.0504(12) -0.0087(9) 0.0082(10) -0.0005(9)
C17 0.0581(13) 0.0435(12) 0.0377(11) -0.0098(9) -0.0012(9) -0.0022(9)
C9 0.0449(11) 0.0482(11) 0.0450(11) 0.0103(10) 0.0121(9) -0.0030(9)
C10 0.0570(13) 0.0731(17) 0.0338(10) 0.0151(11) 0.0040(9) 0.0091(12)
C27 0.0520(13) 0.0482(13) 0.0531(14) -0.0065(11) 0.0242(11) -0.0016(11)
C8 0.0608(14) 0.0534(14) 0.0592(15) 0.0209(12) 0.0249(12) -0.0002(12)
C3 0.0291(11) 0.0717(17) 0.0768(18) -0.0072(14) -0.0105(10) 0.0068(10)
C7 0.0619(14) 0.0647(15) 0.0416(12) 0.0257(11) 0.0201(11) 0.0188(12)
C30 0.0410(11) 0.0460(12) 0.0519(12) 0.0021(10) -0.0115(9) 0.0075(9)
C5 0.0507(14) 0.0406(12) 0.089(2) 0.0033(13) 0.0006(13) 0.0165(11)
C32 0.0700(15) 0.0589(14) 0.0394(11) 0.0042(11) -0.0104(10) -0.0130(13)
C31 0.0598(14) 0.0571(15) 0.0557(14) 0.0118(12) -0.0235(12) 0.0031(12)
C33 0.0774(18) 0.0568(14) 0.0465(14) -0.0065(12) 0.0009(12) 0.0057(13)
C4 0.0419(13) 0.0623(16) 0.085(2) -0.0038(15) -0.0113(12) 0.0246(12)
C28 0.0711(19) 0.0720(19) 0.075(2) -0.0204(17) 0.0458(17) -0.0198(17)
C35 0.119(3) 0.110(3) 0.0425(15) 0.0095(19) -0.0140(16) -0.018(3)

loop_
_atom_type_symbol
_atom_type_description
_atom_type_scat_dispersion_real
_atom_type_scat_dispersion_imag
_atom_type_scat_source
C C 0.0033 0.0016 'International Tables Vol C Tables 4.2.6.8 and 6.1.1.4'
H H 0.0000 0.0000 'International Tables Vol C Tables 4.2.6.8 and 6.1.1.4'
O O 0.0106 0.0060 'International Tables Vol C Tables 4.2.6.8 and 6.1.1.4'
S S 0.1246 0.1234 'International Tables Vol C Tables 4.2.6.8 and 6.1.1.4'

loop_
_geom_angle_atom_site_label_1
_geom_angle_atom_site_label_2
_geom_angle_atom_site_label_3
_geom_angle
O3 S1 O2 118.79(10)
O3 S1 C29 108.58(10)
O2 S1 C29 109.14(10)
O3 S1 C23 107.41(9)
O2 S1 C23 109.42(9)
C29 S1 C23 102.21(9)
C22 O1 C13 98.42(12)
C20 C23 C21 59.65(11)
C20 C23 S1 118.82(12)
C21 C23 S1 119.41(12)
C20 C23 H18 123.3(12)
C21 C23 H18 120.7(12)
S1 C23 H18 108.2(12)
C25 C24 C21 114.31(14)
C25 C24 H4 110.1(15)
C21 C24 H4 111.2(15)
C25 C24 H20 112.7(14)
C21 C24 H20 109.4(15)
H4 C24 H20 98(2)
C34 C29 C30 120.9(2)
C34 C29 S1 119.38(15)
C30 C29 S1 119.70(18)
C21 C20 C23 60.25(11)
C21 C20 C13 104.34(13)
C23 C20 C13 115.97(14)
C21 C20 H19 123.1(14)
C23 C20 H19 120.9(15)
C13 C20 H19 118.2(15)
C6 C1 C2 119.74(18)
C6 C1 C22 121.50(16)
C2 C1 C22 118.29(18)
O1 C22 C1 108.59(14)
O1 C22 C19 99.72(13)
C1 C22 C19 121.50(15)
O1 C22 C21 102.46(13)
C1 C22 C21 118.02(14)
C19 C22 C21 103.54(13)
O1 C13 C12 109.60(13)
O1 C13 C14 99.58(13)
C12 C13 C14 120.92(15)
O1 C13 C20 100.50(13)
C12 C13 C20 118.56(15)
C14 C13 C20 104.25(13)
C25 C26 C27 111.93(18)
C25 C26 H6 111.1(16)
C27 C26 H6 107.9(15)
C25 C26 H7 109.2(16)
C27 C26 H7 115.4(16)
H6 C26 H7 101(2)
C18 C19 C14 121.55(17)
C18 C19 C22 132.93(17)
C14 C19 C22 105.14(15)
C20 C21 C23 60.10(11)
C20 C21 C24 124.85(14)
C23 C21 C24 125.47(15)
C20 C21 C22 101.76(13)
C23 C21 C22 111.89(13)
C24 C21 C22 118.00(14)
C26 C25 C24 113.00(16)
C26 C25 H5 107.2(13)
C24 C25 H5 115.0(13)
C26 C25 H21 109.4(16)
C24 C25 H21 111.4(17)
H5 C25 H21 100(2)
C33 C34 C29 119.1(2)
C33 C34 H17 119.8(18)
C29 C34 H17 121.0(18)
C14 C15 C16 117.70(19)
C14 C15 H26 119.9(14)
C16 C15 H26 122.4(14)
C1 C2 C3 119.6(2)
C1 C2 H29 118.0(15)
C3 C2 H29 122.3(15)
C15 C14 C19 121.09(17)
C15 C14 C13 133.17(17)
C19 C14 C13 105.51(15)
C19 C18 C17 117.3(2)
C19 C18 H24 121.0(14)
C17 C18 H24 121.2(14)
C9 C12 C11 119.26(19)
C9 C12 C13 120.25(19)
C11 C12 C13 120.38(18)
C12 C11 C10 120.4(2)
C12 C11 H16 119.4(17)
C10 C11 H16 120.2(17)
C1 C6 C5 120.5(2)
C1 C6 H28 119.8(15)
C5 C6 H28 119.7(15)
C17 C16 C15 121.22(19)
C17 C16 H2 118.9(15)
C15 C16 H2 119.9(15)
C16 C17 C18 121.1(2)
C16 C17 H25 115.0(16)
C18 C17 H25 123.6(16)
C12 C9 C8 120.1(2)
C12 C9 H13 118.5(18)
C8 C9 H13 121.4(18)
C7 C10 C11 119.9(2)
C7 C10 H15 120.9(16)
C11 C10 H15 119.1(16)
C28 C27 C26 112.8(2)
C28 C27 H8 111.8(15)
C26 C27 H8 108.0(16)
C28 C27 H9 106.7(18)
C26 C27 H9 109.7(17)
H8 C27 H9 108(2)
C7 C8 C9 120.5(2)
C7 C8 H14 118(2)
C9 C8 H14 121(2)
C4 C3 C2 120.2(2)
C4 C3 H3 126.0(18)
C2 C3 H3 113.5(18)
C8 C7 C10 119.9(2)
C8 C7 H36 120(2)
C10 C7 H36 120(2)
C29 C30 C31 118.9(2)
C29 C30 H35 118.1(16)
C31 C30 H35 122.9(16)
C4 C5 C6 119.4(2)
C4 C5 H30 123(2)
C6 C5 H30 118(2)
C31 C32 C33 118.9(2)
C31 C32 C35 120.6(3)
C33 C32 C35 120.5(3)
C32 C31 C30 121.3(2)
C32 C31 H34 120(2)
C30 C31 H34 119(2)
C34 C33 C32 120.9(3)
C34 C33 H33 122(2)
C32 C33 H33 117(2)
C3 C4 C5 120.5(2)
C3 C4 H27 125(2)
C5 C4 H27 114(2)
C27 C28 H23 113(3)
C27 C28 H37 112(3)
H23 C28 H37 113(4)
C27 C28 H38 119(3)
H23 C28 H38 100(4)
H37 C28 H38 99(4)
C32 C35 H39 109(7)
C32 C35 H31 110(3)
H39 C35 H31 110(7)
C32 C35 H32 110(3)
H39 C35 H32 125(7)
H31 C35 H32 92(4)

loop_
_geom_bond_atom_site_label_1
_geom_bond_atom_site_label_2
_geom_bond_distance
S1 O3 1.4368(16)
S1 O2 1.4371(16)
S1 C29 1.7570(19)
S1 C23 1.7582(17)
O1 C22 1.453(2)
O1 C13 1.4569(19)
C23 C20 1.510(2)
C23 C21 1.512(2)
C23 H18 0.98(2)
C24 C25 1.522(3)
C24 C21 1.523(2)
C24 H4 0.96(3)
C24 H20 0.95(3)
C29 C34 1.381(3)
C29 C30 1.384(3)
C20 C21 1.503(2)
C20 C13 1.537(2)
C20 H19 0.97(2)
C1 C6 1.379(3)
C1 C2 1.391(3)
C1 C22 1.506(2)
C22 C19 1.524(2)
C22 C21 1.556(2)
C13 C12 1.501(2)
C13 C14 1.533(3)
C26 C25 1.520(3)
C26 C27 1.525(3)
C26 H6 0.93(3)
C26 H7 0.97(3)
C19 C18 1.382(3)
C19 C14 1.395(2)
C25 H5 0.98(3)
C25 H21 0.91(3)
C34 C33 1.381(4)
C34 H17 0.98(3)
C15 C14 1.376(3)
C15 C16 1.399(3)
C15 H26 0.95(2)
C2 C3 1.394(3)
C2 H29 0.96(3)
C18 C17 1.399(3)
C18 H24 1.01(3)
C12 C9 1.380(3)
C12 C11 1.383(3)
C11 C10 1.391(3)
C11 H16 0.94(3)
C6 C5 1.390(3)
C6 H28 0.98(3)
C16 C17 1.381(3)
C16 H2 0.96(3)
C17 H25 0.98(3)
C9 C8 1.387(3)
C9 H13 0.99(3)
C10 C7 1.374(4)
C10 H15 1.06(3)
C27 C28 1.516(3)
C27 H8 0.98(3)
C27 H9 0.95(3)
C8 C7 1.373(4)
C8 H14 0.96(3)
C3 C4 1.369(4)
C3 H3 0.97(3)
C7 H36 0.99(4)
C30 C31 1.386(4)
C30 H35 0.93(3)
C5 C4 1.386(4)
C5 H30 1.02(4)
C32 C31 1.371(4)
C32 C33 1.392(4)
C32 C35 1.512(4)
C31 H34 0.94(4)
C33 H33 1.00(4)
C4 H27 0.93(4)
C28 H23 0.96(4)
C28 H37 1.04(7)
C28 H38 0.80(5)
C35 H39 0.88(10)
C35 H31 0.95(5)
C35 H32 1.07(6)

loop_
_geom_torsion_atom_site_label_1
_geom_torsion_atom_site_label_2
_geom_torsion_atom_site_label_3
_geom_torsion_atom_site_label_4
_geom_torsion
O3 S1 C23 C20 -147.46(14)
O2 S1 C23 C20 -17.24(16)
C29 S1 C23 C20 98.36(15)
O3 S1 C23 C21 -78.06(15)
O2 S1 C23 C21 52.17(16)
C29 S1 C23 C21 167.76(14)
O3 S1 C29 C34 -32.9(2)
O2 S1 C29 C34 -163.75(18)
C23 S1 C29 C34 80.5(2)
O3 S1 C29 C30 149.72(17)
O2 S1 C29 C30 18.8(2)
C23 S1 C29 C30 -96.97(18)
S1 C23 C20 C21 109.11(15)
C21 C23 C20 C13 92.22(15)
S1 C23 C20 C13 -158.66(12)
C13 O1 C22 C1 178.73(14)
C13 O1 C22 C19 -53.18(14)
C13 O1 C22 C21 53.14(14)
C6 C1 C22 O1 -105.7(2)
C2 C1 C22 O1 66.3(2)
C6 C1 C22 C19 139.74(19)
C2 C1 C22 C19 -48.2(2)
C6 C1 C22 C21 10.2(3)
C2 C1 C22 C21 -177.82(17)
C22 O1 C13 C12 179.81(14)
C22 O1 C13 C14 51.98(14)
C22 O1 C13 C20 -54.59(14)
C21 C20 C13 O1 35.55(15)
C23 C20 C13 O1 -28.02(18)
C21 C20 C13 C12 154.84(15)
C23 C20 C13 C12 91.27(18)
C21 C20 C13 C14 -67.26(16)
C23 C20 C13 C14 -130.82(15)
O1 C22 C19 C18 -153.35(19)
C1 C22 C19 C18 -34.4(3)
C21 C22 C19 C18 101.2(2)
O1 C22 C19 C14 33.92(16)
C1 C22 C19 C14 152.88(16)
C21 C22 C19 C14 -71.53(16)
C13 C20 C21 C23 -112.00(14)
C23 C20 C21 C24 -114.53(18)
C13 C20 C21 C24 133.47(17)
C23 C20 C21 C22 108.63(14)
C13 C20 C21 C22 -3.37(16)
S1 C23 C21 C20 -108.13(14)
C20 C23 C21 C24 113.56(18)
S1 C23 C21 C24 5.4(2)
C20 C23 C21 C22 -91.29(14)
S1 C23 C21 C22 160.59(12)
C25 C24 C21 C20 -25.8(2)
C25 C24 C21 C23 -101.3(2)
C25 C24 C21 C22 104.85(18)
O1 C22 C21 C20 -30.12(15)
C1 C22 C21 C20 -149.29(15)
C19 C22 C21 C20 73.24(15)
O1 C22 C21 C23 32.16(17)
C1 C22 C21 C23 -87.01(18)
C19 C22 C21 C23 135.52(14)
O1 C22 C21 C24 -170.64(14)
C1 C22 C21 C24 70.2(2)
C19 C22 C21 C24 -67.28(18)
C27 C26 C25 C24 -179.00(19)
C21 C24 C25 C26 -179.90(17)
C30 C29 C34 C33 0.9(4)
S1 C29 C34 C33 -176.5(2)
C6 C1 C2 C3 0.8(3)
C22 C1 C2 C3 -171.4(2)
C16 C15 C14 C19 0.9(3)
C16 C15 C14 C13 174.42(19)
C18 C19 C14 C15 -0.2(3)
C22 C19 C14 C15 173.54(16)
C18 C19 C14 C13 -175.33(16)
C22 C19 C14 C13 -1.57(17)
O1 C13 C14 C15 154.58(19)
C12 C13 C14 C15 34.7(3)
C20 C13 C14 C15 -101.9(2)
O1 C13 C14 C19 -31.18(16)
C12 C13 C14 C19 -151.02(15)
C20 C13 C14 C19 72.33(16)
C14 C19 C18 C17 -0.8(3)
C22 C19 C18 C17 -172.56(19)
O1 C13 C12 C9 -71.9(2)
C14 C13 C12 C9 42.9(2)
C20 C13 C12 C9 173.66(17)
O1 C13 C12 C11 104.2(2)
C14 C13 C12 C11 -140.98(19)
C20 C13 C12 C11 -10.2(3)
C9 C12 C11 C10 1.6(3)
C13 C12 C11 C10 -174.5(2)
C2 C1 C6 C5 0.4(4)
C22 C1 C6 C5 172.3(2)
C14 C15 C16 C17 -0.5(3)
C15 C16 C17 C18 -0.5(4)
C19 C18 C17 C16 1.1(3)
C11 C12 C9 C8 -1.6(3)
C13 C12 C9 C8 174.6(2)
C12 C11 C10 C7 -0.8(4)
C25 C26 C27 C28 170.9(2)
C12 C9 C8 C7 0.7(4)
C1 C2 C3 C4 -0.9(4)
C9 C8 C7 C10 0.1(4)
C11 C10 C7 C8 -0.1(4)
C34 C29 C30 C31 -0.5(3)
S1 C29 C30 C31 176.87(19)
C1 C6 C5 C4 -1.4(4)
C33 C32 C31 C30 -0.4(4)
C35 C32 C31 C30 179.8(3)
C29 C30 C31 C32 0.3(4)
C29 C34 C33 C32 -1.1(4)
C31 C32 C33 C34 0.8(4)
C35 C32 C33 C34 -179.4(3)
C2 C3 C4 C5 -0.1(5)
C6 C5 C4 C3 1.3(5)
